data_7235879
loop_
_publ_author_name
'Tero, Tiia-Riikka'
'Salorinne, Kirsi'
'Malola, Sami'
'H\"akkinen, Hannu'
'Nissinen, Maija'

_publ_section_title
;
 Solid state halogen bonded networks vs. dynamic assemblies in solution:
 explaining N&#x22EF;X interactions of multivalent building blocks
;
_journal_issue 43
_journal_name_full CrystEngComm
_journal_page_first 8231
_journal_paper_doi 10.1039/C5CE01144B
_journal_volume 17
_journal_year 2015
_chemical_formula_moiety 'C60 H60 N4 O8, 1.5(C6 F4 I2), C H Cl3'
_chemical_formula_sum 'C70 H60 Cl3 D F6 I3 N4 O8'
_chemical_formula_weight 1688.28
_space_group_crystal_system triclinic
_space_group_IT_number 2
_space_group_name_Hall '-P 1'
_space_group_name_H-M_alt 'P -1'
_atom_sites_solution_hydrogens geom
_atom_sites_solution_primary direct
_atom_sites_solution_secondary difmap
_audit_creation_date 2014-08-26
_audit_creation_method
;
Olex2 1.2
(compiled 2014.05.21 svn.r2940 for OlexSys, GUI svn.r4846)
;
_audit_update_record
;
2015-01-22 deposited with the CCDC.
2015-09-04 downloaded from the CCDC.
;
_cell_angle_alpha 88.043(3)
_cell_angle_beta 82.996(2)
_cell_angle_gamma 84.693(2)
_cell_formula_units_Z 2
_cell_length_a 13.0454(3)
_cell_length_b 13.7948(5)
_cell_length_c 20.6219(7)
_cell_measurement_reflns_used 11508
_cell_measurement_temperature 170(2)
_cell_measurement_theta_max 30.2070
_cell_measurement_theta_min 2.4520
_cell_volume 3666.6(2)
_computing_cell_refinement
;
CrysAlisPro, Agilent Technologies, Version 1.171.37.31 
(release 14-01-2014 CrysAlis171 .NET) (compiled Jan 14 2014,18:38:05)
;
_computing_data_collection
;
CrysAlisPro, Agilent Technologies, Version 1.171.37.31 
(release 14-01-2014 CrysAlis171 .NET) (compiled Jan 14 2014,18:38:05)
;
_computing_data_reduction
;
CrysAlisPro, Agilent Technologies, Version 1.171.37.31
(release 14-01-2014 CrysAlis171 .NET) (compiled Jan 14 2014,18:38:05)
;
_computing_molecular_graphics 'Olex2 (Dolomanov et al., 2009)'
_computing_publication_material 'Olex2 (Dolomanov et al., 2009)'
_computing_structure_refinement 'XL (Sheldrick, 2008)'
_computing_structure_solution 'ShelXS (Sheldrick, 2008)'
_diffrn_ambient_temperature 170.15(2)
_diffrn_detector 'CCD plate'
_diffrn_detector_area_resol_mean 8.0053
_diffrn_detector_type Eos
_diffrn_measured_fraction_theta_full 1.000
_diffrn_measured_fraction_theta_max 1.000
_diffrn_measurement_details
;
#__ type_ start__ end____ width___ exp.time_
  1 omega  -46.00   42.00   1.0000   60.0000
omega____ theta____ kappa____ phi______ frames
    -       23.0408  -57.0000   90.0000 88

#__ type_ start__ end____ width___ exp.time_
  2 omega   53.00   81.00   1.0000   60.0000
omega____ theta____ kappa____ phi______ frames
    -       23.0408 -126.0000   17.0000 28

#__ type_ start__ end____ width___ exp.time_
  3 omega   21.00   64.00   1.0000   60.0000
omega____ theta____ kappa____ phi______ frames
    -       23.0408  -99.0000 -120.0000 43

#__ type_ start__ end____ width___ exp.time_
  4 omega   46.00  100.00   1.0000   60.0000
omega____ theta____ kappa____ phi______ frames
    -       23.0408 -178.0000  120.0000 54

#__ type_ start__ end____ width___ exp.time_
  5 omega   34.00   65.00   1.0000   60.0000
omega____ theta____ kappa____ phi______ frames
    -       23.0408  -99.0000  150.0000 31

#__ type_ start__ end____ width___ exp.time_
  6 omega  -34.00   38.00   1.0000   60.0000
omega____ theta____ kappa____ phi______ frames
    -       23.0408  -57.0000  -60.0000 72

#__ type_ start__ end____ width___ exp.time_
  7 omega  -17.00   96.00   1.0000   60.0000
omega____ theta____ kappa____ phi______ frames
    -       23.0408   19.0000  -90.0000 113
;
_diffrn_measurement_device 'four-circle diffractometer'
_diffrn_measurement_device_type 'SuperNova, Single source at offset, Eos'
_diffrn_measurement_method '\w scans'
_diffrn_orient_matrix_UB_11 -0.0154223000
_diffrn_orient_matrix_UB_12 -0.0407473000
_diffrn_orient_matrix_UB_13 0.0194468000
_diffrn_orient_matrix_UB_21 -0.0012833000
_diffrn_orient_matrix_UB_22 0.0273975000
_diffrn_orient_matrix_UB_23 0.0286199000
_diffrn_orient_matrix_UB_31 -0.0527768000
_diffrn_orient_matrix_UB_32 0.0160340000
_diffrn_orient_matrix_UB_33 -0.0020670000
_diffrn_radiation_monochromator mirror
_diffrn_radiation_probe x-ray
_diffrn_radiation_type MoK\a
_diffrn_radiation_wavelength 0.71073
_diffrn_reflns_av_R_equivalents 0.0298
_diffrn_reflns_av_unetI/netI 0.0491
_diffrn_reflns_limit_h_max 11
_diffrn_reflns_limit_h_min -16
_diffrn_reflns_limit_k_max 17
_diffrn_reflns_limit_k_min -17
_diffrn_reflns_limit_l_max 26
_diffrn_reflns_limit_l_min -24
_diffrn_reflns_number 30106
_diffrn_reflns_theta_full 26.70
_diffrn_reflns_theta_max 26.70
_diffrn_reflns_theta_min 1.96
_diffrn_source 'SuperNova (Mo) X-ray Source'
_exptl_absorpt_coefficient_mu 1.457
_exptl_absorpt_correction_T_max 0.999
_exptl_absorpt_correction_T_min 0.994
_exptl_absorpt_correction_type analytical
_exptl_absorpt_process_details
;
CrysAlisPro, Agilent Technologies, Version 1.171.37.31 (release 14-01-2014 
CrysAlis171 .NET) (compiled Jan 14 2014,18:38:05) Analytical numeric 
absorption correction using a multifaceted crystal model based on expressions
derived by R.C. Clark & J.S. Reid. (Clark, R. C. & Reid, J. S. (1995). Acta
Cryst. A51, 887-897) Empirical absorption correction using spherical
harmonics, implemented in SCALE3 ABSPACK scaling algorithm.
;
_exptl_crystal_colour 'clear colourless'
_exptl_crystal_colour_lustre clear
_exptl_crystal_colour_primary colourless
_exptl_crystal_density_diffrn 1.529
_exptl_crystal_density_method 'not measured'
_exptl_crystal_description plate
_exptl_crystal_F_000 1674
_exptl_crystal_size_max 0.1496
_exptl_crystal_size_mid 0.1269
_exptl_crystal_size_min 0.0279
_platon_squeeze_details
;

;
_refine_diff_density_max 0.716
_refine_diff_density_min -0.876
_refine_diff_density_rms 0.084
_refine_ls_extinction_method none
_refine_ls_goodness_of_fit_ref 1.027
_refine_ls_hydrogen_treatment constr
_refine_ls_matrix_type full
_refine_ls_number_parameters 855
_refine_ls_number_reflns 15519
_refine_ls_number_restraints 0
_refine_ls_restrained_S_all 1.027
_refine_ls_R_factor_all 0.0532
_refine_ls_R_factor_gt 0.0397
_refine_ls_shift/su_max 0.002
_refine_ls_shift/su_mean 0.000
_refine_ls_structure_factor_coef Fsqd
_refine_ls_weighting_details 'calc w=1/[\s^2^(Fo^2^)+(0.0354P)^2^+2.1253P] where P=(Fo^2^+2Fc^2^)/3'
_refine_ls_weighting_scheme calc
_refine_ls_wR_factor_gt 0.0877
_refine_ls_wR_factor_ref 0.0935
_reflns_number_gt 12295
_reflns_number_total 15519
_reflns_threshold_expression >2sigma(I)
_cod_data_source_file c5ce01144b2.cif
_cod_data_source_block 1-B
_cod_database_code 7235879
_chemical_oxdiff_formula 'C60 H60 O4 N4'
_reflns_odcompleteness_completeness 99.96
_reflns_odcompleteness_iscentric 1
_reflns_odcompleteness_theta 26.32
_olex2_refinement_description
;
1. Fixed Uiso
 At 1.2 times of:
  All C(H) groups, All C(H,H) groups
 At 1.5 times of:
  All C(H,H,H) groups
2.a Ternary CH refined with riding coordinates:
 C7(H7), C14(H14), C21(H21), C28(H28), C300(D300)
2.b Secondary CH2 refined with riding coordinates:
 C41(H41A,H41B), C51(H51A,H51B), C61(H61A,H61B), C71(H71A,H71B)
2.c Aromatic/amide H refined with riding coordinates:
 C2(H2), C5(H5), C9(H9), C12(H12), C16(H16), C19(H19), C23(H23), C26(H26),
 C43(H43), C44(H44), C45(H45), C46(H46), C53(H53), C54(H54), C55(H55), C56(H56),
  C63(H63), C64(H64), C65(H65), C66(H66), C73(H73), C74(H74), C75(H75), C76(H76)
2.d Idealised Me refined as rotating group:
 C29(H29A,H29B,H29C), C30(H30A,H30B,H30C), C31(H31A,H31B,H31C), C32(H32A,H32B,
 H32C), C33(H33A,H33B,H33C), C34(H34A,H34B,H34C), C35(H35A,H35B,H35C), C36(H36A,
 H36B,H36C)
;
_ins_header
;
TITL 1-B
REM P-1 (#2 in standard setting)
CELL 0.71073  13.045385  13.794779  20.621891  88.0431  82.9962  84.6929
ZERR    3.00   0.000315   0.000453   0.000732   0.0028   0.0024   0.0023
LATT  1
SFAC C H N O
UNIT 180.00 180.00 12.00 12.00
TREF
HKLF 4
END
;
_olex2_submission_special_instructions 'No special instructions were received'

loop_
_space_group_symop_id
_space_group_symop_operation_xyz
1 'x, y, z'
2 '-x, -y, -z'

loop_
_atom_site_label
_atom_site_type_symbol
_atom_site_fract_x
_atom_site_fract_y
_atom_site_fract_z
_atom_site_U_iso_or_equiv
_atom_site_adp_type
_atom_site_occupancy
_atom_site_calc_flag
_atom_site_refinement_flags_posn
C1 C 0.5187(2) 0.7118(2) 0.47905(15) 0.0199(6) Uani 1 d .
C2 C 0.4645(2) 0.7908(2) 0.51148(15) 0.0215(6) Uani 1 d .
H2 H 0.4489 0.8469 0.4870 0.026 Uiso 1 calc R
C3 C 0.4320(2) 0.7912(2) 0.57809(15) 0.0210(6) Uani 1 d .
C4 C 0.4542(2) 0.7055(2) 0.61381(15) 0.0229(7) Uani 1 d .
C5 C 0.5110(2) 0.6251(2) 0.58346(16) 0.0235(7) Uani 1 d .
H5 H 0.5264 0.5688 0.6078 0.028 Uiso 1 calc R
C6 C 0.5442(2) 0.6291(2) 0.51729(15) 0.0209(6) Uani 1 d .
C7 C 0.3776(2) 0.8799(2) 0.61366(16) 0.0236(7) Uani 1 d .
H7 H 0.3208 0.8572 0.6442 0.028 Uiso 1 calc R
C8 C 0.4499(2) 0.9254(2) 0.65392(15) 0.0210(6) Uani 1 d .
C9 C 0.5573(2) 0.9204(2) 0.63666(16) 0.0225(7) Uani 1 d .
H9 H 0.5857 0.8863 0.5996 0.027 Uiso 1 calc R
C10 C 0.6236(2) 0.9642(2) 0.67235(15) 0.0212(6) Uani 1 d .
C11 C 0.5799(2) 1.0163(2) 0.72710(16) 0.0232(7) Uani 1 d .
C12 C 0.4732(2) 1.0227(2) 0.74589(16) 0.0241(7) Uani 1 d .
H12 H 0.4449 1.0563 0.7831 0.029 Uiso 1 calc R
C13 C 0.4096(2) 0.9788(2) 0.70889(16) 0.0225(7) Uani 1 d .
C14 C 0.7413(2) 0.9581(2) 0.65297(16) 0.0234(7) Uani 1 d .
H14 H 0.7730 0.9590 0.6936 0.028 Uiso 1 calc R
C15 C 0.7821(2) 0.8627(2) 0.62021(15) 0.0203(6) Uani 1 d .
C16 C 0.8242(2) 0.8547(2) 0.55500(15) 0.0219(6) Uani 1 d .
H16 H 0.8261 0.9113 0.5292 0.026 Uiso 1 calc R
C17 C 0.8637(2) 0.7671(2) 0.52598(15) 0.0198(6) Uani 1 d .
C18 C 0.8586(2) 0.6826(2) 0.56556(16) 0.0233(7) Uani 1 d .
C19 C 0.8172(2) 0.6873(2) 0.63060(16) 0.0267(7) Uani 1 d .
H19 H 0.8143 0.6306 0.6562 0.032 Uiso 1 calc R
C20 C 0.7801(2) 0.7759(2) 0.65751(15) 0.0240(7) Uani 1 d .
C21 C 0.9124(2) 0.7607(2) 0.45528(15) 0.0217(6) Uani 1 d .
H21 H 0.9733 0.7132 0.4541 0.026 Uiso 1 calc R
C22 C 0.8402(2) 0.7243(2) 0.41057(15) 0.0219(6) Uani 1 d .
C23 C 0.7330(2) 0.7320(2) 0.42636(15) 0.0197(6) Uani 1 d .
H23 H 0.7054 0.7583 0.4663 0.024 Uiso 1 calc R
C24 C 0.6650(2) 0.7025(2) 0.38553(15) 0.0203(6) Uani 1 d .
C25 C 0.7069(2) 0.6661(2) 0.32492(15) 0.0232(7) Uani 1 d .
C26 C 0.8137(2) 0.6565(2) 0.30692(16) 0.0261(7) Uani 1 d .
H26 H 0.8411 0.6314 0.2666 0.031 Uiso 1 calc R
C27 C 0.8785(2) 0.6848(2) 0.34999(16) 0.0232(7) Uani 1 d .
C28 C 0.5485(2) 0.7107(2) 0.40583(15) 0.0201(6) Uani 1 d .
H28 H 0.5220 0.6529 0.3899 0.024 Uiso 1 calc R
C29 C 0.3297(3) 0.9574(3) 0.56863(18) 0.0361(8) Uani 1 d .
H29A H 0.3837 0.9837 0.5393 0.054 Uiso 1 calc GR
H29B H 0.2922 1.0087 0.5945 0.054 Uiso 1 calc GR
H29C H 0.2832 0.9285 0.5439 0.054 Uiso 1 calc GR
C30 C 0.7718(2) 1.0483(2) 0.61273(17) 0.0304(8) Uani 1 d .
H30A H 0.8452 1.0422 0.5995 0.046 Uiso 1 calc GR
H30B H 0.7536 1.1052 0.6387 0.046 Uiso 1 calc GR
H30C H 0.7358 1.0543 0.5747 0.046 Uiso 1 calc GR
C31 C 0.9502(2) 0.8579(2) 0.42784(17) 0.0297(7) Uani 1 d .
H31A H 0.8916 0.9044 0.4242 0.045 Uiso 1 calc GR
H31B H 0.9886 0.8481 0.3855 0.045 Uiso 1 calc GR
H31C H 0.9940 0.8819 0.4567 0.045 Uiso 1 calc GR
C32 C 0.4986(2) 0.7996(2) 0.37051(17) 0.0300(7) Uani 1 d .
H32A H 0.4251 0.8055 0.3833 0.045 Uiso 1 calc GR
H32B H 0.5123 0.7914 0.3241 0.045 Uiso 1 calc GR
H32C H 0.5274 0.8573 0.3821 0.045 Uiso 1 calc GR
C33 C 0.4164(3) 0.6141(3) 0.71286(19) 0.0436(9) Uani 1 d .
H33A H 0.3823 0.5700 0.6896 0.065 Uiso 1 calc GR
H33B H 0.3802 0.6226 0.7560 0.065 Uiso 1 calc GR
H33C H 0.4865 0.5879 0.7160 0.065 Uiso 1 calc GR
C34 C 0.6074(3) 1.1088(3) 0.8186(2) 0.0498(11) Uani 1 d .
H34A H 0.5608 1.1637 0.8084 0.075 Uiso 1 calc GR
H34B H 0.6636 1.1310 0.8384 0.075 Uiso 1 calc GR
H34C H 0.5709 1.0652 0.8483 0.075 Uiso 1 calc GR
C35 C 0.9172(3) 0.5138(3) 0.57687(19) 0.0382(9) Uani 1 d .
H35A H 0.9606 0.5295 0.6087 0.057 Uiso 1 calc GR
H35B H 0.9513 0.4610 0.5510 0.057 Uiso 1 calc GR
H35C H 0.8526 0.4949 0.5987 0.057 Uiso 1 calc GR
C36 C 0.6746(3) 0.6153(4) 0.22013(18) 0.0501(11) Uani 1 d .
H36A H 0.7116 0.6674 0.1996 0.075 Uiso 1 calc GR
H36B H 0.6176 0.6053 0.1965 0.075 Uiso 1 calc GR
H36C H 0.7205 0.5568 0.2201 0.075 Uiso 1 calc GR
C41 C 0.6556(2) 0.4831(2) 0.52370(16) 0.0280(7) Uani 1 d .
H41A H 0.6065 0.4448 0.5500 0.034 Uiso 1 calc R
H41B H 0.6924 0.5166 0.5530 0.034 Uiso 1 calc R
C42 C 0.7316(2) 0.4167(2) 0.48068(17) 0.0277(7) Uani 1 d .
C43 C 0.7623(3) 0.3241(3) 0.5041(2) 0.0368(8) Uani 1 d .
H43 H 0.7347 0.3020 0.5451 0.044 Uiso 1 calc R
C44 C 0.8346(3) 0.2658(3) 0.4652(2) 0.0457(10) Uani 1 d .
H44 H 0.8565 0.2035 0.4796 0.055 Uiso 1 calc R
C45 C 0.8737(3) 0.3005(3) 0.4052(2) 0.0535(11) Uani 1 d .
H45 H 0.9226 0.2604 0.3796 0.064 Uiso 1 calc R
C46 C 0.7760(3) 0.4448(3) 0.42012(19) 0.0419(9) Uani 1 d .
H46 H 0.7564 0.5072 0.4049 0.050 Uiso 1 calc R
C51 C 0.2531(2) 1.0659(3) 0.75617(19) 0.0335(8) Uani 1 d .
H51A H 0.2738 1.1237 0.7317 0.040 Uiso 1 calc R
H51B H 0.2727 1.0690 0.7999 0.040 Uiso 1 calc R
C52 C 0.1379(2) 1.0624(3) 0.75959(17) 0.0294(7) Uani 1 d .
C53 C 0.0923(2) 0.9934(3) 0.72728(18) 0.0357(8) Uani 1 d .
H53 H 0.1333 0.9464 0.7021 0.043 Uiso 1 calc R
C54 C -0.0148(3) 0.9957(3) 0.7332(2) 0.0417(9) Uani 1 d .
H54 H -0.0466 0.9500 0.7123 0.050 Uiso 1 calc R
C55 C -0.0731(3) 1.0658(3) 0.7699(2) 0.0419(10) Uani 1 d .
H55 H -0.1450 1.0668 0.7733 0.050 Uiso 1 calc R
C56 C 0.0721(2) 1.1291(3) 0.79599(19) 0.0383(9) Uani 1 d .
H56 H 0.1017 1.1745 0.8185 0.046 Uiso 1 calc R
C61 C 0.6536(3) 0.7423(3) 0.74764(18) 0.0361(8) Uani 1 d .
H61A H 0.6681 0.6730 0.7556 0.043 Uiso 1 calc R
H61B H 0.6044 0.7515 0.7159 0.043 Uiso 1 calc R
C62 C 0.6095(3) 0.7911(3) 0.81008(17) 0.0330(8) Uani 1 d .
C63 C 0.6726(3) 0.8214(4) 0.8538(2) 0.0563(12) Uani 1 d .
H63 H 0.7444 0.8130 0.8447 0.068 Uiso 1 calc R
C64 C 0.6271(4) 0.8638(4) 0.9105(2) 0.0724(16) Uani 1 d .
H64 H 0.6677 0.8842 0.9407 0.087 Uiso 1 calc R
C65 C 0.5203(4) 0.8758(4) 0.9224(2) 0.0609(13) Uani 1 d .
H65 H 0.4904 0.9040 0.9614 0.073 Uiso 1 calc R
C66 C 0.5034(3) 0.8084(3) 0.82697(19) 0.0365(9) Uani 1 d .
H66 H 0.4605 0.7898 0.7977 0.044 Uiso 1 calc R
C71 C 1.0298(2) 0.6268(3) 0.27788(16) 0.0283(7) Uani 1 d .
H71A H 1.0066 0.6617 0.2399 0.034 Uiso 1 calc R
H71B H 1.0088 0.5611 0.2784 0.034 Uiso 1 calc R
C72 C 1.1454(2) 0.6242(3) 0.27508(16) 0.0284(7) Uani 1 d .
C73 C 1.1917(3) 0.6971(3) 0.3011(2) 0.0448(10) Uani 1 d .
H73 H 1.1519 0.7486 0.3224 0.054 Uiso 1 calc R
C74 C 1.2986(3) 0.6922(4) 0.2950(2) 0.0599(14) Uani 1 d .
H74 H 1.3317 0.7403 0.3125 0.072 Uiso 1 calc R
C75 C 1.3557(3) 0.6159(3) 0.2630(2) 0.0487(11) Uani 1 d .
H75 H 1.4276 0.6126 0.2601 0.058 Uiso 1 calc R
C76 C 1.2086(2) 0.5514(3) 0.24226(18) 0.0348(8) Uani 1 d .
H76 H 1.1775 0.5029 0.2236 0.042 Uiso 1 calc R
C101 C 0.4375(2) 0.5957(3) 0.94283(16) 0.0295(7) Uani 1 d .
C102 C 0.3340(3) 0.5876(4) 0.9405(2) 0.0547(13) Uani 1 d .
C103 C 0.2583(3) 0.6297(4) 0.9866(2) 0.0539(12) Uani 1 d .
C104 C 0.2844(3) 0.6839(3) 1.03577(18) 0.0330(8) Uani 1 d .
C105 C 0.3879(3) 0.6921(3) 1.03761(19) 0.0382(9) Uani 1 d .
C106 C 0.4630(3) 0.6490(3) 0.99220(19) 0.0361(8) Uani 1 d .
C201 C 0.0992(3) 0.9662(3) 0.9710(2) 0.0442(10) Uani 1 d .
C202 C 0.0131(3) 0.9575(3) 0.9406(2) 0.0475(10) Uani 1 d .
C203 C 0.0846(3) 1.0095(3) 1.0307(2) 0.0482(10) Uani 1 d .
C300 C 1.0833(4) 0.6512(4) 0.7724(3) 0.0760(16) Uani 1 d .
D300 H 1.1126 0.6245 0.7300 0.091 Uiso 1 calc R
N1 N 0.8452(3) 0.3892(3) 0.38155(19) 0.0590(10) Uani 1 d .
N2 N -0.0319(2) 1.1335(3) 0.80132(17) 0.0443(8) Uani 1 d .
N3 N 0.4586(2) 0.8493(2) 0.88163(17) 0.0456(8) Uani 1 d .
N4 N 1.3120(2) 0.5468(3) 0.23590(18) 0.0466(9) Uani 1 d .
O4 O 0.41686(17) 0.70561(17) 0.67893(11) 0.0311(5) Uani 1 d .
O6 O 0.60174(15) 0.55213(15) 0.48471(11) 0.0243(5) Uani 1 d .
O11 O 0.64732(16) 1.05926(18) 0.76016(12) 0.0329(6) Uani 1 d .
O13 O 0.30312(15) 0.98251(17) 0.72547(12) 0.0307(5) Uani 1 d .
O18 O 0.89807(18) 0.59696(16) 0.53548(12) 0.0326(5) Uani 1 d .
O20 O 0.74710(16) 0.78462(18) 0.72338(11) 0.0321(5) Uani 1 d .
O25 O 0.63674(16) 0.63962(18) 0.28505(11) 0.0307(5) Uani 1 d .
O27 O 0.98561(15) 0.67487(17) 0.33611(11) 0.0299(5) Uani 1 d .
F102 F 0.3043(2) 0.5370(3) 0.89285(17) 0.1227(17) Uani 1 d .
F103 F 0.15950(18) 0.6198(3) 0.98154(17) 0.1291(18) Uani 1 d .
F105 F 0.41848(18) 0.7418(2) 1.08522(15) 0.0832(11) Uani 1 d .
F106 F 0.56241(17) 0.6583(2) 0.99800(14) 0.0744(9) Uani 1 d .
F202 F 0.02123(19) 0.9148(2) 0.88209(12) 0.0636(7) Uani 1 d .
F203 F 0.16625(18) 1.0204(2) 1.06357(13) 0.0633(7) Uani 1 d .
Cl1 Cl 1.07418(12) 0.55395(12) 0.83027(7) 0.0880(5) Uani 1 d .
Cl2 Cl 1.16197(12) 0.73655(14) 0.79296(12) 0.1204(7) Uani 1 d .
Cl3 Cl 0.95705(9) 0.70622(12) 0.76502(7) 0.0787(4) Uani 1 d .
I104 I 0.170832(17) 0.752787(18) 1.104522(12) 0.03681(7) Uani 1 d .
I201 I 0.24821(2) 0.91426(2) 0.927803(14) 0.04942(8) Uani 1 d .
I101 I 0.550074(16) 0.535670(17) 0.870774(11) 0.03229(7) Uani 1 d .

loop_
_atom_site_aniso_label
_atom_site_aniso_U_11
_atom_site_aniso_U_22
_atom_site_aniso_U_33
_atom_site_aniso_U_23
_atom_site_aniso_U_13
_atom_site_aniso_U_12
C1 0.0150(13) 0.0207(16) 0.0248(17) -0.0055(13) -0.0012(11) -0.0055(11)
C2 0.0176(14) 0.0197(16) 0.0282(17) -0.0030(13) -0.0046(12) -0.0033(11)
C3 0.0162(13) 0.0233(16) 0.0244(17) -0.0077(13) -0.0032(11) -0.0039(11)
C4 0.0209(15) 0.0271(17) 0.0214(16) -0.0072(13) -0.0003(12) -0.0059(12)
C5 0.0235(15) 0.0221(16) 0.0249(17) -0.0025(13) -0.0010(12) -0.0030(12)
C6 0.0166(14) 0.0206(16) 0.0261(17) -0.0061(13) -0.0015(11) -0.0044(11)
C7 0.0175(14) 0.0272(17) 0.0255(17) -0.0097(14) -0.0008(12) 0.0012(12)
C8 0.0196(14) 0.0198(15) 0.0234(17) -0.0063(13) -0.0019(11) 0.0001(11)
C9 0.0189(14) 0.0221(16) 0.0259(17) -0.0070(13) -0.0021(12) 0.0034(12)
C10 0.0185(14) 0.0211(16) 0.0231(17) -0.0047(13) -0.0002(11) 0.0019(12)
C11 0.0219(15) 0.0231(16) 0.0256(17) -0.0078(13) -0.0044(12) -0.0026(12)
C12 0.0226(15) 0.0243(17) 0.0245(17) -0.0092(14) 0.0003(12) 0.0009(12)
C13 0.0178(14) 0.0208(16) 0.0273(17) -0.0022(13) 0.0017(12) 0.0016(12)
C14 0.0134(13) 0.0291(17) 0.0280(18) -0.0139(14) -0.0023(11) 0.0003(12)
C15 0.0127(13) 0.0250(16) 0.0235(16) -0.0093(13) -0.0029(11) 0.0012(11)
C16 0.0183(14) 0.0206(16) 0.0267(17) -0.0032(13) -0.0034(12) 0.0003(12)
C17 0.0151(13) 0.0236(16) 0.0205(16) -0.0049(13) -0.0013(11) -0.0004(11)
C18 0.0224(15) 0.0209(16) 0.0263(17) -0.0031(13) -0.0026(12) 0.0008(12)
C19 0.0265(16) 0.0238(17) 0.0283(18) 0.0009(14) 0.0000(13) 0.0007(13)
C20 0.0153(14) 0.0346(19) 0.0219(17) -0.0072(14) -0.0016(11) 0.0003(12)
C21 0.0154(13) 0.0237(16) 0.0253(17) -0.0068(13) 0.0010(11) 0.0002(11)
C22 0.0210(14) 0.0215(16) 0.0229(17) -0.0008(13) -0.0011(12) -0.0022(12)
C23 0.0201(14) 0.0210(16) 0.0176(15) -0.0031(12) -0.0002(11) -0.0011(11)
C24 0.0222(14) 0.0166(15) 0.0214(16) -0.0020(12) -0.0001(11) -0.0004(11)
C25 0.0252(15) 0.0224(16) 0.0223(17) -0.0047(13) -0.0026(12) -0.0026(12)
C26 0.0244(15) 0.0337(19) 0.0192(17) -0.0047(14) 0.0029(12) -0.0022(13)
C27 0.0191(14) 0.0237(16) 0.0257(17) -0.0021(14) 0.0022(12) -0.0009(12)
C28 0.0197(14) 0.0201(16) 0.0206(16) -0.0027(13) -0.0020(11) -0.0027(11)
C29 0.0328(18) 0.038(2) 0.038(2) -0.0122(17) -0.0120(15) 0.0108(15)
C30 0.0269(16) 0.0269(18) 0.037(2) -0.0113(15) 0.0031(14) -0.0046(13)
C31 0.0272(16) 0.0318(19) 0.0302(19) -0.0045(15) 0.0024(13) -0.0088(14)
C32 0.0301(17) 0.0325(19) 0.0262(18) -0.0018(15) -0.0021(13) 0.0014(14)
C33 0.055(2) 0.046(2) 0.027(2) 0.0021(18) 0.0050(17) -0.0038(18)
C34 0.0336(19) 0.076(3) 0.042(2) -0.041(2) -0.0004(16) -0.0069(19)
C35 0.047(2) 0.0253(19) 0.038(2) 0.0006(16) 0.0011(16) 0.0082(16)
C36 0.040(2) 0.087(3) 0.026(2) -0.022(2) -0.0005(15) -0.015(2)
C41 0.0311(17) 0.0260(18) 0.0263(18) -0.0006(14) -0.0040(13) 0.0007(13)
C42 0.0213(15) 0.0254(17) 0.037(2) -0.0064(15) -0.0071(13) -0.0010(13)
C43 0.0343(19) 0.031(2) 0.045(2) 0.0003(17) -0.0040(16) 0.0009(15)
C44 0.038(2) 0.026(2) 0.072(3) -0.005(2) -0.0128(19) 0.0105(16)
C45 0.043(2) 0.048(3) 0.067(3) -0.017(2) -0.001(2) 0.0124(19)
C46 0.053(2) 0.032(2) 0.036(2) 0.0006(17) 0.0056(17) 0.0088(17)
C51 0.0226(16) 0.0296(19) 0.046(2) -0.0155(17) 0.0050(14) 0.0023(14)
C52 0.0243(16) 0.0311(19) 0.0302(19) -0.0009(15) 0.0021(13) 0.0047(13)
C53 0.0269(17) 0.042(2) 0.037(2) -0.0128(17) -0.0015(14) 0.0056(15)
C54 0.0274(18) 0.054(3) 0.045(2) -0.014(2) -0.0073(15) -0.0022(17)
C55 0.0175(16) 0.056(3) 0.050(3) -0.010(2) 0.0006(15) 0.0028(16)
C56 0.0261(17) 0.039(2) 0.048(2) -0.0149(18) 0.0019(15) 0.0037(15)
C61 0.0354(19) 0.035(2) 0.034(2) 0.0008(17) 0.0101(15) -0.0013(15)
C62 0.0354(18) 0.0312(19) 0.029(2) 0.0006(16) 0.0061(14) 0.0008(15)
C63 0.040(2) 0.088(4) 0.037(2) -0.015(2) 0.0088(17) -0.001(2)
C64 0.059(3) 0.120(5) 0.039(3) -0.034(3) 0.005(2) -0.014(3)
C65 0.066(3) 0.066(3) 0.044(3) -0.017(2) 0.023(2) -0.006(2)
C66 0.0366(19) 0.0296(19) 0.039(2) 0.0025(17) 0.0066(15) 0.0023(15)
C71 0.0222(15) 0.0352(19) 0.0260(18) -0.0131(15) 0.0041(12) 0.0003(13)
C72 0.0262(16) 0.0332(19) 0.0236(18) -0.0057(15) 0.0033(13) 0.0023(14)
C73 0.0301(19) 0.048(2) 0.055(3) -0.033(2) 0.0045(16) 0.0000(17)
C74 0.032(2) 0.071(3) 0.078(3) -0.047(3) 0.006(2) -0.013(2)
C75 0.0234(18) 0.064(3) 0.058(3) -0.028(2) 0.0071(16) -0.0044(18)
C76 0.0255(17) 0.037(2) 0.041(2) -0.0188(17) 0.0039(14) -0.0036(14)
C101 0.0338(18) 0.0312(19) 0.0214(18) -0.0051(15) 0.0022(13) 0.0023(14)
C102 0.034(2) 0.087(4) 0.045(3) -0.043(2) -0.0045(17) 0.001(2)
C103 0.031(2) 0.084(3) 0.047(3) -0.033(2) -0.0040(17) 0.004(2)
C104 0.0329(18) 0.032(2) 0.031(2) -0.0061(16) 0.0023(14) 0.0030(15)
C105 0.040(2) 0.039(2) 0.036(2) -0.0209(18) -0.0002(15) -0.0041(16)
C106 0.0303(18) 0.035(2) 0.042(2) -0.0120(17) 0.0014(15) -0.0007(15)
C201 0.044(2) 0.041(2) 0.041(2) 0.0005(19) 0.0117(17) 0.0095(17)
C202 0.057(3) 0.047(3) 0.034(2) -0.0014(19) 0.0051(18) 0.0073(19)
C203 0.043(2) 0.050(3) 0.048(3) 0.001(2) 0.0012(18) 0.0028(19)
C300 0.066(3) 0.091(4) 0.071(4) -0.019(3) -0.023(3) 0.021(3)
N1 0.064(2) 0.053(2) 0.051(2) -0.0021(19) 0.0113(18) 0.0192(18)
N2 0.0271(15) 0.049(2) 0.054(2) -0.0164(17) 0.0041(14) 0.0061(14)
N3 0.0456(19) 0.041(2) 0.044(2) -0.0024(16) 0.0114(15) 0.0053(15)
N4 0.0324(17) 0.047(2) 0.059(2) -0.0246(18) 0.0065(15) 0.0020(14)
O4 0.0389(13) 0.0323(14) 0.0212(12) -0.0073(10) 0.0030(9) -0.0036(10)
O6 0.0273(11) 0.0205(11) 0.0242(12) -0.0029(9) -0.0027(9) 0.0032(9)
O11 0.0239(11) 0.0431(15) 0.0319(14) -0.0221(11) 0.0009(9) -0.0024(10)
O13 0.0164(10) 0.0315(13) 0.0434(15) -0.0176(11) 0.0045(9) -0.0016(9)
O18 0.0452(13) 0.0209(12) 0.0281(13) -0.0042(10) 0.0027(10) 0.0081(10)
O20 0.0278(12) 0.0453(15) 0.0221(13) -0.0048(11) 0.0004(9) -0.0014(10)
O25 0.0279(12) 0.0435(15) 0.0218(12) -0.0141(11) -0.0008(9) -0.0068(10)
O27 0.0182(10) 0.0435(15) 0.0272(13) -0.0155(11) 0.0036(9) -0.0019(9)
F102 0.0425(15) 0.228(5) 0.104(3) -0.132(3) -0.0045(15) -0.003(2)
F103 0.0259(13) 0.251(5) 0.116(3) -0.132(3) -0.0025(14) 0.0012(19)
F105 0.0446(14) 0.119(3) 0.090(2) -0.083(2) 0.0105(13) -0.0194(15)
F106 0.0317(12) 0.104(2) 0.089(2) -0.0625(18) 0.0105(12) -0.0169(13)
F202 0.0633(15) 0.0775(19) 0.0445(16) -0.0156(14) 0.0056(12) 0.0125(13)
F203 0.0487(14) 0.080(2) 0.0585(17) -0.0127(15) -0.0036(12) 0.0078(13)
Cl1 0.0985(10) 0.0943(11) 0.0691(10) -0.0217(8) -0.0296(8) 0.0360(8)
Cl2 0.0682(9) 0.1029(13) 0.196(2) -0.0552(14) -0.0408(11) 0.0150(9)
Cl3 0.0574(7) 0.1096(12) 0.0671(9) -0.0023(8) -0.0214(6) 0.0216(7)
I104 0.03217(12) 0.04292(15) 0.03261(14) -0.01088(11) 0.00410(9) 0.00428(10)
I201 0.04566(15) 0.04639(17) 0.04816(17) 0.00355(13) 0.01493(12) 0.00978(12)
I101 0.03264(12) 0.03345(13) 0.02790(13) -0.00546(10) 0.00397(9) 0.00405(9)

loop_
_atom_type_symbol
_atom_type_description
_atom_type_scat_dispersion_real
_atom_type_scat_dispersion_imag
_atom_type_scat_source
C C 0.0033 0.0016 'International Tables Vol C Tables 4.2.6.8 and 6.1.1.4'
D D 0.0000 0.0000 'International Tables Vol C Tables 4.2.6.8 and 6.1.1.4'
N N 0.0061 0.0033 'International Tables Vol C Tables 4.2.6.8 and 6.1.1.4'
O O 0.0106 0.0060 'International Tables Vol C Tables 4.2.6.8 and 6.1.1.4'
F F 0.0171 0.0103 'International Tables Vol C Tables 4.2.6.8 and 6.1.1.4'
Cl Cl 0.1484 0.1585 'International Tables Vol C Tables 4.2.6.8 and 6.1.1.4'
I I -0.4742 1.8119 'International Tables Vol C Tables 4.2.6.8 and 6.1.1.4'
H H 0.0000 0.0000 'International Tables Vol C Tables 4.2.6.8 and 6.1.1.4'

loop_
_exptl_crystal_face_index_h
_exptl_crystal_face_index_k
_exptl_crystal_face_index_l
_exptl_crystal_face_perp_dist
_exptl_oxdiff_crystal_face_indexfrac_h
_exptl_oxdiff_crystal_face_indexfrac_k
_exptl_oxdiff_crystal_face_indexfrac_l
_exptl_oxdiff_crystal_face_x
_exptl_oxdiff_crystal_face_y
_exptl_oxdiff_crystal_face_z
-4 18 -7 0.0632 -4.0000 18.0000 -6.9998 -0.8079 0.2980 0.5142
2 19 -7 0.0708 1.9999 19.0000 -6.9997 -0.9412 0.3177 0.2136
-18 -5 -2 0.0543 -17.9999 -5.0000 -2.0004 0.4424 -0.1711 0.8739
0 3 28 0.0164 0.0000 3.0000 28.0012 0.4223 0.8836 -0.0098
0 -3 -28 0.0115 -0.0000 -3.0000 -28.0012 -0.4223 -0.8836 0.0098
-1 19 -1 0.0639 -1.0000 19.0000 -0.9995 -0.7782 0.4932 0.3595
1 -19 2 0.0624 1.0000 -19.0000 1.9995 0.7977 -0.4646 -0.3616
14 14 3 0.0712 13.9999 14.0000 3.0006 -0.7280 0.4515 -0.5206
16 -8 5 0.0717 15.9999 -8.0000 5.0001 0.1765 -0.0966 -0.9830

loop_
_geom_angle_atom_site_label_1
_geom_angle_atom_site_label_2
_geom_angle_atom_site_label_3
_geom_angle
_geom_angle_site_symmetry_3
C2 C1 C6 116.9(3) .
C2 C1 C28 123.4(3) .
C6 C1 C28 119.7(3) .
C3 C2 C1 124.1(3) .
C2 C3 C4 117.1(3) .
C2 C3 C7 123.6(3) .
C4 C3 C7 119.2(3) .
C3 C4 C5 120.7(3) .
O4 C4 C3 116.3(3) .
O4 C4 C5 123.0(3) .
C6 C5 C4 120.0(3) .
C5 C6 C1 121.0(3) .
C5 C6 O6 122.6(3) .
O6 C6 C1 116.3(3) .
C3 C7 C29 113.9(3) .
C8 C7 C3 111.2(2) .
C8 C7 C29 109.8(3) .
C9 C8 C7 122.7(3) .
C13 C8 C7 120.1(2) .
C13 C8 C9 117.1(3) .
C10 C9 C8 123.0(3) .
C9 C10 C11 117.9(3) .
C9 C10 C14 122.5(3) .
C11 C10 C14 119.5(3) .
C10 C11 C12 120.7(3) .
O11 C11 C10 116.1(3) .
O11 C11 C12 123.2(3) .
C13 C12 C11 119.7(3) .
C12 C13 C8 121.6(3) .
C12 C13 O13 122.2(3) .
O13 C13 C8 116.2(3) .
C15 C14 C10 112.0(2) .
C15 C14 C30 113.6(3) .
C30 C14 C10 110.6(3) .
C16 C15 C14 124.6(3) .
C16 C15 C20 116.4(3) .
C20 C15 C14 118.9(3) .
C15 C16 C17 124.1(3) .
C16 C17 C18 116.9(3) .
C16 C17 C21 123.0(3) .
C18 C17 C21 120.1(3) .
C19 C18 C17 120.9(3) .
O18 C18 C17 115.6(3) .
O18 C18 C19 123.5(3) .
C20 C19 C18 120.2(3) .
C19 C20 C15 121.5(3) .
O20 C20 C15 116.5(3) .
O20 C20 C19 121.8(3) .
C17 C21 C22 112.7(2) .
C17 C21 C31 112.6(3) .
C22 C21 C31 109.4(3) .
C23 C22 C21 122.2(3) .
C23 C22 C27 116.5(3) .
C27 C22 C21 121.3(3) .
C24 C23 C22 123.5(3) .
C23 C24 C25 117.8(3) .
C23 C24 C28 121.3(3) .
C25 C24 C28 120.9(3) .
C24 C25 C26 120.9(3) .
O25 C25 C24 116.2(3) .
O25 C25 C26 122.9(3) .
C27 C26 C25 119.1(3) .
C26 C27 C22 122.1(3) .
O27 C27 C22 115.6(3) .
O27 C27 C26 122.3(3) .
C1 C28 C24 113.7(2) .
C1 C28 C32 112.6(3) .
C24 C28 C32 109.0(2) .
O6 C41 C42 110.0(3) .
C43 C42 C41 119.2(3) .
C46 C42 C41 123.0(3) .
C46 C42 C43 117.7(3) .
C44 C43 C42 118.4(4) .
C45 C44 C43 119.3(4) .
N1 C45 C44 123.3(4) .
N1 C46 C42 124.7(4) .
O13 C51 C52 109.2(3) .
C53 C52 C51 123.1(3) .
C56 C52 C51 119.9(3) .
C56 C52 C53 117.0(3) .
C54 C53 C52 119.1(3) .
C55 C54 C53 119.3(4) .
N2 C55 C54 123.2(3) .
N2 C56 C52 124.7(4) .
O20 C61 C62 108.2(3) .
C63 C62 C61 121.9(3) .
C66 C62 C61 121.4(3) .
C66 C62 C63 116.7(3) .
C64 C63 C62 118.9(4) .
C63 C64 C65 119.2(4) .
N3 C65 C64 123.4(4) .
N3 C66 C62 125.0(4) .
O27 C71 C72 107.6(3) .
C73 C72 C71 121.4(3) .
C73 C72 C76 118.0(3) .
C76 C72 C71 120.4(3) .
C72 C73 C74 118.6(3) .
C75 C74 C73 119.6(4) .
N4 C75 C74 122.4(3) .
N4 C76 C72 123.5(3) .
C102 C101 I101 121.2(3) .
C106 C101 C102 116.9(3) .
C106 C101 I101 121.8(2) .
C101 C102 C103 121.9(4) .
F102 C102 C101 119.7(3) .
F102 C102 C103 118.4(3) .
C104 C103 C102 120.8(4) .
F103 C103 C102 119.1(4) .
F103 C103 C104 120.1(3) .
C103 C104 I104 121.6(3) .
C105 C104 C103 117.0(3) .
C105 C104 I104 121.4(3) .
C104 C105 C106 122.1(3) .
F105 C105 C104 119.8(3) .
F105 C105 C106 118.1(3) .
C101 C106 C105 121.3(3) .
F106 C106 C101 120.0(3) .
F106 C106 C105 118.7(3) .
C202 C201 C203 117.3(4) .
C202 C201 I201 121.1(3) .
C203 C201 I201 121.5(3) .
C201 C202 C203 121.1(4) 2_577
F202 C202 C201 120.8(4) .
F202 C202 C203 118.2(4) 2_577
C201 C203 C202 121.6(4) 2_577
F203 C203 C201 120.5(4) .
F203 C203 C202 117.9(4) 2_577
Cl1 C300 Cl3 108.8(3) .
Cl2 C300 Cl1 112.4(3) .
Cl2 C300 Cl3 110.4(3) .
C46 N1 C45 116.5(4) .
C55 N2 C56 116.8(3) .
C65 N3 C66 116.9(3) .
C75 N4 C76 117.8(3) .
C4 O4 C33 117.4(3) .
C6 O6 C41 116.4(2) .
C11 O11 C34 118.3(2) .
C13 O13 C51 117.9(2) .
C18 O18 C35 117.1(3) .
C20 O20 C61 116.9(3) .
C25 O25 C36 117.8(2) .
C27 O27 C71 118.3(2) .

loop_
_geom_bond_atom_site_label_1
_geom_bond_atom_site_label_2
_geom_bond_distance
_geom_bond_site_symmetry_2
C1 C2 1.388(4) .
C1 C6 1.402(4) .
C1 C28 1.513(4) .
C2 C3 1.387(4) .
C3 C4 1.397(4) .
C3 C7 1.521(4) .
C4 C5 1.398(4) .
C4 O4 1.372(4) .
C5 C6 1.381(4) .
C6 O6 1.386(4) .
C7 C8 1.520(4) .
C7 C29 1.532(5) .
C8 C9 1.399(4) .
C8 C13 1.394(4) .
C9 C10 1.391(4) .
C10 C11 1.392(4) .
C10 C14 1.534(4) .
C11 C12 1.394(4) .
C11 O11 1.364(4) .
C12 C13 1.384(4) .
C13 O13 1.386(3) .
C14 C15 1.522(4) .
C14 C30 1.529(5) .
C15 C16 1.393(4) .
C15 C20 1.401(4) .
C16 C17 1.394(4) .
C17 C18 1.401(4) .
C17 C21 1.520(4) .
C18 C19 1.385(4) .
C18 O18 1.381(4) .
C19 C20 1.381(4) .
C20 O20 1.380(4) .
C21 C22 1.523(4) .
C21 C31 1.537(4) .
C22 C23 1.391(4) .
C22 C27 1.397(4) .
C23 C24 1.391(4) .
C24 C25 1.392(4) .
C24 C28 1.521(4) .
C25 C26 1.392(4) .
C25 O25 1.383(4) .
C26 C27 1.388(4) .
C27 O27 1.386(3) .
C28 C32 1.538(4) .
C33 O4 1.422(4) .
C34 O11 1.424(4) .
C35 O18 1.428(4) .
C36 O25 1.410(4) .
C41 C42 1.510(4) .
C41 O6 1.417(4) .
C42 C43 1.392(5) .
C42 C46 1.370(5) .
C43 C44 1.378(5) .
C44 C45 1.367(6) .
C45 N1 1.340(6) .
C46 N1 1.332(5) .
C51 C52 1.502(4) .
C51 O13 1.400(4) .
C52 C53 1.396(5) .
C52 C56 1.375(5) .
C53 C54 1.385(5) .
C54 C55 1.365(5) .
C55 N2 1.342(5) .
C56 N2 1.343(4) .
C61 C62 1.500(5) .
C61 O20 1.428(4) .
C62 C63 1.391(6) .
C62 C66 1.385(5) .
C63 C64 1.369(6) .
C64 C65 1.381(6) .
C65 N3 1.315(6) .
C66 N3 1.324(5) .
C71 C72 1.499(4) .
C71 O27 1.424(4) .
C72 C73 1.376(5) .
C72 C76 1.380(5) .
C73 C74 1.381(5) .
C74 C75 1.371(6) .
C75 N4 1.327(5) .
C76 N4 1.335(4) .
C101 C102 1.372(5) .
C101 C106 1.366(5) .
C101 I101 2.092(3) .
C102 C103 1.386(5) .
C102 F102 1.339(5) .
C103 C104 1.373(5) .
C103 F103 1.326(4) .
C104 C105 1.370(5) .
C104 I104 2.104(3) .
C105 C106 1.377(5) .
C105 F105 1.336(4) .
C106 F106 1.335(4) .
C201 C202 1.368(6) .
C201 C203 1.369(6) .
C201 I201 2.110(4) .
C202 C203 1.382(5) 2_577
C202 F202 1.349(5) .
C203 C202 1.382(5) 2_577
C203 F203 1.354(5) .
C300 Cl1 1.767(6) .
C300 Cl2 1.728(6) .
C300 Cl3 1.770(5) .

loop_
_geom_torsion_atom_site_label_1
_geom_torsion_atom_site_label_2
_geom_torsion_atom_site_label_3
_geom_torsion_atom_site_label_4
_geom_torsion
_geom_torsion_site_symmetry_4
C1 C2 C3 C4 -1.3(4) .
C1 C2 C3 C7 176.7(3) .
C1 C6 O6 C41 160.3(3) .
C2 C1 C6 C5 3.8(4) .
C2 C1 C6 O6 -177.6(2) .
C2 C1 C28 C24 116.1(3) .
C2 C1 C28 C32 -8.5(4) .
C2 C3 C4 C5 2.8(4) .
C2 C3 C4 O4 -176.7(2) .
C2 C3 C7 C8 -105.7(3) .
C2 C3 C7 C29 19.0(4) .
C3 C4 C5 C6 -1.1(4) .
C3 C4 O4 C33 165.5(3) .
C3 C7 C8 C9 29.4(4) .
C3 C7 C8 C13 -153.8(3) .
C4 C3 C7 C8 72.2(3) .
C4 C3 C7 C29 -163.0(3) .
C4 C5 C6 C1 -2.3(4) .
C4 C5 C6 O6 179.2(3) .
C5 C4 O4 C33 -14.1(4) .
C5 C6 O6 C41 -21.1(4) .
C6 C1 C2 C3 -2.0(4) .
C6 C1 C28 C24 -65.4(3) .
C6 C1 C28 C32 170.0(3) .
C7 C3 C4 C5 -175.2(3) .
C7 C3 C4 O4 5.3(4) .
C7 C8 C9 C10 178.2(3) .
C7 C8 C13 C12 -178.8(3) .
C7 C8 C13 O13 3.4(4) .
C8 C9 C10 C11 -1.0(5) .
C8 C9 C10 C14 179.9(3) .
C8 C13 O13 C51 -149.5(3) .
C9 C8 C13 C12 -1.8(5) .
C9 C8 C13 O13 -179.6(3) .
C9 C10 C11 C12 1.1(5) .
C9 C10 C11 O11 -179.1(3) .
C9 C10 C14 C15 -32.0(4) .
C9 C10 C14 C30 95.7(4) .
C10 C11 C12 C13 -1.6(5) .
C10 C11 O11 C34 -176.5(3) .
C10 C14 C15 C16 113.2(3) .
C10 C14 C15 C20 -68.2(3) .
C11 C10 C14 C15 148.9(3) .
C11 C10 C14 C30 -83.3(4) .
C11 C12 C13 C8 2.0(5) .
C11 C12 C13 O13 179.7(3) .
C12 C11 O11 C34 3.3(5) .
C12 C13 O13 C51 32.7(4) .
C13 C8 C9 C10 1.3(5) .
C14 C10 C11 C12 -179.8(3) .
C14 C10 C11 O11 0.1(4) .
C14 C15 C16 C17 178.3(3) .
C14 C15 C20 C19 -179.3(3) .
C14 C15 C20 O20 -4.3(4) .
C15 C16 C17 C18 0.9(4) .
C15 C16 C17 C21 -178.0(3) .
C15 C20 O20 C61 115.8(3) .
C16 C15 C20 C19 -0.6(4) .
C16 C15 C20 O20 174.4(2) .
C16 C17 C18 C19 -0.7(4) .
C16 C17 C18 O18 179.8(3) .
C16 C17 C21 C22 -102.9(3) .
C16 C17 C21 C31 21.4(4) .
C17 C18 C19 C20 -0.1(5) .
C17 C18 O18 C35 165.4(3) .
C17 C21 C22 C23 22.8(4) .
C17 C21 C22 C27 -159.8(3) .
C18 C17 C21 C22 78.2(3) .
C18 C17 C21 C31 -157.4(3) .
C18 C19 C20 C15 0.8(5) .
C18 C19 C20 O20 -173.9(3) .
C19 C18 O18 C35 -14.0(4) .
C19 C20 O20 C61 -69.2(4) .
C20 C15 C16 C17 -0.3(4) .
C21 C17 C18 C19 178.2(3) .
C21 C17 C18 O18 -1.2(4) .
C21 C22 C23 C24 177.7(3) .
C21 C22 C27 C26 -176.2(3) .
C21 C22 C27 O27 4.5(4) .
C22 C23 C24 C25 -2.0(5) .
C22 C23 C24 C28 178.7(3) .
C22 C27 O27 C71 174.3(3) .
C23 C22 C27 C26 1.3(5) .
C23 C22 C27 O27 -178.0(3) .
C23 C24 C25 C26 2.2(5) .
C23 C24 C25 O25 -178.6(3) .
C23 C24 C28 C1 -24.0(4) .
C23 C24 C28 C32 102.5(3) .
C24 C25 C26 C27 -0.8(5) .
C24 C25 O25 C36 171.4(3) .
C25 C24 C28 C1 156.7(3) .
C25 C24 C28 C32 -76.7(4) .
C25 C26 C27 C22 -1.1(5) .
C25 C26 C27 O27 178.2(3) .
C26 C25 O25 C36 -9.4(5) .
C26 C27 O27 C71 -5.1(5) .
C27 C22 C23 C24 0.2(5) .
C28 C1 C2 C3 176.6(3) .
C28 C1 C6 C5 -174.9(3) .
C28 C1 C6 O6 3.8(4) .
C28 C24 C25 C26 -178.5(3) .
C28 C24 C25 O25 0.7(4) .
C29 C7 C8 C9 -97.6(3) .
C29 C7 C8 C13 79.2(4) .
C30 C14 C15 C16 -12.9(4) .
C30 C14 C15 C20 165.6(3) .
C31 C21 C22 C23 -103.3(3) .
C31 C21 C22 C27 74.1(4) .
C41 C42 C43 C44 -177.6(3) .
C41 C42 C46 N1 178.2(4) .
C42 C41 O6 C6 -168.1(2) .
C42 C43 C44 C45 0.1(6) .
C42 C46 N1 C45 -1.4(7) .
C43 C42 C46 N1 1.2(6) .
C43 C44 C45 N1 -0.3(7) .
C44 C45 N1 C46 0.9(7) .
C46 C42 C43 C44 -0.5(5) .
C51 C52 C53 C54 -179.9(4) .
C51 C52 C56 N2 178.7(4) .
C52 C51 O13 C13 170.6(3) .
C52 C53 C54 C55 0.5(6) .
C52 C56 N2 C55 1.8(6) .
C53 C52 C56 N2 -1.5(6) .
C53 C54 C55 N2 -0.3(7) .
C54 C55 N2 C56 -0.8(6) .
C56 C52 C53 C54 0.3(6) .
C61 C62 C63 C64 -178.7(5) .
C61 C62 C66 N3 178.7(3) .
C62 C61 O20 C20 -158.0(3) .
C62 C63 C64 C65 -0.4(8) .
C62 C66 N3 C65 0.4(6) .
C63 C62 C66 N3 -1.4(6) .
C63 C64 C65 N3 -0.6(9) .
C64 C65 N3 C66 0.7(7) .
C66 C62 C63 C64 1.4(7) .
C71 C72 C73 C74 -177.8(4) .
C71 C72 C76 N4 177.5(4) .
C72 C71 O27 C27 -179.1(3) .
C72 C73 C74 C75 0.5(7) .
C72 C76 N4 C75 0.3(6) .
C73 C72 C76 N4 1.7(6) .
C73 C74 C75 N4 1.6(8) .
C74 C75 N4 C76 -2.0(7) .
C76 C72 C73 C74 -2.0(6) .
C101 C102 C103 C104 1.9(8) .
C101 C102 C103 F103 179.6(5) .
C102 C101 C106 C105 0.3(6) .
C102 C101 C106 F106 178.8(4) .
C102 C103 C104 C105 -1.5(7) .
C102 C103 C104 I104 177.8(4) .
C103 C104 C105 C106 0.6(6) .
C103 C104 C105 F105 -178.3(4) .
C104 C105 C106 C101 0.0(6) .
C104 C105 C106 F106 -178.5(4) .
C106 C101 C102 C103 -1.2(7) .
C106 C101 C102 F102 179.4(5) .
C202 C201 C203 C202 0.4(7) 2_577
C202 C201 C203 F203 179.9(4) .
C203 C201 C202 C203 -0.4(7) 2_577
C203 C201 C202 F202 -179.3(4) .
O4 C4 C5 C6 178.4(3) .
O6 C41 C42 C43 -155.3(3) .
O6 C41 C42 C46 27.8(4) .
O11 C11 C12 C13 178.6(3) .
O13 C51 C52 C53 -9.3(5) .
O13 C51 C52 C56 170.6(3) .
O18 C18 C19 C20 179.3(3) .
O20 C61 C62 C63 -35.2(5) .
O20 C61 C62 C66 144.7(3) .
O25 C25 C26 C27 -179.9(3) .
O27 C71 C72 C73 -31.5(5) .
O27 C71 C72 C76 152.8(3) .
F102 C102 C103 C104 -178.7(5) .
F102 C102 C103 F103 -1.0(8) .
F103 C103 C104 C105 -179.2(5) .
F103 C103 C104 I104 0.1(7) .
F105 C105 C106 C101 178.9(4) .
F105 C105 C106 F106 0.4(6) .
I104 C104 C105 C106 -178.7(3) .
I104 C104 C105 F105 2.4(5) .
I201 C201 C202 C203 179.2(3) 2_577
I201 C201 C202 F202 0.4(6) .
I201 C201 C203 C202 -179.2(3) 2_577
I201 C201 C203 F203 0.3(6) .
I101 C101 C102 C103 -177.8(4) .
I101 C101 C102 F102 2.8(7) .
I101 C101 C106 C105 176.9(3) .
I101 C101 C106 F106 -4.7(5) .

loop_
_platon_squeeze_void_nr
_platon_squeeze_void_average_x
_platon_squeeze_void_average_y
_platon_squeeze_void_average_z
_platon_squeeze_void_volume
_platon_squeeze_void_count_electrons
_platon_squeeze_void_content
1 0.000 0.500 0.000 379 105 ' '
2 0.039 0.925 0.590 12 1 ' '
3 0.961 0.075 0.410 12 1 ' '
